data_2205183
loop_
_publ_author_name
'Sathiya Moorthi, S.'
'Chinnakali, K.'
'Nanjundan, S.'
'Radhika, R.'
'Fun, Hoong-Kun'
'Yu, Xiao-Lan'

_publ_section_title
;
 1-(4-Hydroxyphenyl)-3-(4-methoxyphenyl)prop-2-en-1-one
;
_journal_issue 2
_journal_name_full 'Acta Crystallographica Section E'
_journal_page_first o480
_journal_page_last o482
_journal_paper_doi 10.1107/S1600536805001698
_journal_volume 61
_journal_year 2005
_chemical_formula_iupac 'C16 H14 O3'
_chemical_formula_moiety 'C16 H14 O3'
_chemical_formula_sum 'C16 H14 O3'
_chemical_formula_weight 254.27
_chemical_name_systematic
;
1-(4-hydroxyphenyl)-3-(4-methoxyphenyl)prop-2-ene-1-one
;
_space_group_IT_number 61
_symmetry_cell_setting orthorhombic
_symmetry_space_group_name_Hall '-P 2ac 2ab'
_symmetry_space_group_name_H-M 'P b c a'
_atom_sites_solution_hydrogens geom
_atom_sites_solution_primary direct
_atom_sites_solution_secondary difmap
_audit_creation_method SHELXL97
_cell_angle_alpha 90.00
_cell_angle_beta 90.00
_cell_angle_gamma 90.00
_cell_formula_units_Z 8
_cell_length_a 13.4346(8)
_cell_length_b 11.4998(7)
_cell_length_c 16.6055(10)
_cell_measurement_reflns_used 6162
_cell_measurement_temperature 293(2)
_cell_measurement_theta_max 54.726
_cell_measurement_theta_min 4.906
_cell_volume 2565.5(3)
_computing_cell_refinement 'SAINT (Siemens, 1996)'
_computing_data_collection 'SMART (Siemens, 1996)'
_computing_data_reduction SAINT
_computing_molecular_graphics SHELXTL
_computing_publication_material 'SHELXTL and PLATON (Spek, 2003)'
_computing_structure_refinement SHELXTL
_computing_structure_solution 'SHELXTL (Sheldrick, 1997)'
_diffrn_ambient_temperature 293(2)
_diffrn_measured_fraction_theta_full 1.000
_diffrn_measured_fraction_theta_max 0.949
_diffrn_measurement_device_type 'Siemens SMART CCD area-detector'
_diffrn_measurement_method \w
_diffrn_radiation_monochromator graphite
_diffrn_radiation_source 'fine-focus sealed tube'
_diffrn_radiation_type MoK\a
_diffrn_radiation_wavelength 0.71073
_diffrn_reflns_av_R_equivalents 0.0233
_diffrn_reflns_av_sigmaI/netI 0.0179
_diffrn_reflns_limit_h_max 17
_diffrn_reflns_limit_h_min -16
_diffrn_reflns_limit_k_max 15
_diffrn_reflns_limit_k_min -10
_diffrn_reflns_limit_l_max 22
_diffrn_reflns_limit_l_min -21
_diffrn_reflns_number 15000
_diffrn_reflns_theta_full 25.00
_diffrn_reflns_theta_max 28.28
_diffrn_reflns_theta_min 2.45
_diffrn_standards_number 0
_exptl_absorpt_coefficient_mu 0.091
_exptl_absorpt_correction_type none
_exptl_crystal_colour colourless
_exptl_crystal_density_diffrn 1.317
_exptl_crystal_density_meas ?
_exptl_crystal_density_method .
_exptl_crystal_description Block
_exptl_crystal_F_000 1072
_exptl_crystal_size_max 0.59
_exptl_crystal_size_mid 0.41
_exptl_crystal_size_min 0.28
_refine_diff_density_max 0.191
_refine_diff_density_min -0.218
_refine_ls_extinction_coef 0.0097(13)
_refine_ls_extinction_expression Fc^*^=kFc[1+0.001xFc^2^\l^3^/sin(2\q)]^-1/4^
_refine_ls_extinction_method 'SHELXTL (Sheldrick, 1997)'
_refine_ls_goodness_of_fit_ref 1.067
_refine_ls_hydrogen_treatment constr
_refine_ls_matrix_type full
_refine_ls_number_parameters 175
_refine_ls_number_reflns 3015
_refine_ls_number_restraints 0
_refine_ls_restrained_S_all 1.067
_refine_ls_R_factor_all 0.0516
_refine_ls_R_factor_gt 0.0440
_refine_ls_shift/su_max 0.000
_refine_ls_shift/su_mean 0.000
_refine_ls_structure_factor_coef Fsqd
_refine_ls_weighting_details 'calc w = 1/[\s^2^(Fo^2^)+(0.0671P)^2^+0.4382P] where P=(Fo^2^+2Fc^2^)/3'
_refine_ls_weighting_scheme calc
_refine_ls_wR_factor_gt 0.1193
_refine_ls_wR_factor_ref 0.1260
_reflns_number_gt 2513
_reflns_number_total 3015
_reflns_threshold_expression I>2\s(I)
_cod_data_source_file wn6322.cif
_cod_data_source_block I
_cod_depositor_comments
;
The following automatic conversions were performed:
'_symmetry_cell_setting' value 'Orthorhombic' changed to 'orthorhombic'
according to '/home/saulius/struct/CIF-dictionaries/cif_core.dic'
dictionary named 'cif_core.dic' version 2.4.1 from 2010-06-29.

Automatic conversion script
Id: cif_fix_enum 1527 2010-12-29 10:47:43Z saulius 

The following automatic conversions were performed:

'_symmetry_cell_setting' value 'Orthorhombic' changed to
'orthorhombic' according to
/home/saulius/struct/CIF-dictionaries/cif_core.dic dictionary named
'cif_core.dic' version 2.4.1 from 2010-06-29.

Automatic conversion script
Id: cif_fix_values 1715 2011-07-08 13:25:40Z adriana 
;
_cod_database_code 2205183
_cod_database_fobs_code 2205183

loop_
_symmetry_equiv_pos_as_xyz
'x, y, z'
'-x+1/2, -y, z+1/2'
'-x, y+1/2, -z+1/2'
'x+1/2, -y+1/2, -z'
'-x, -y, -z'
'x-1/2, y, -z-1/2'
'x, -y-1/2, z-1/2'
'-x-1/2, y-1/2, z'

loop_
_atom_site_label
_atom_site_fract_x
_atom_site_fract_y
_atom_site_fract_z
_atom_site_U_iso_or_equiv
_atom_site_adp_type
_atom_site_calc_flag
_atom_site_refinement_flags
_atom_site_occupancy
_atom_site_type_symbol
O1 0.29376(7) 0.63939(9) 0.08155(6) 0.0562(3) Uani d . 1 O
O2 0.43974(7) 0.06151(9) 0.36966(6) 0.0586(3) Uani d . 1 O
O3 -0.17087(6) 0.67671(9) 0.01419(7) 0.0562(3) Uani d . 1 O
H3 -0.1735 0.7338 -0.0153 0.084 Uiso calc R 1 H
C1 0.45688(9) 0.31078(11) 0.23901(8) 0.0448(3) Uani d . 1 C
H1 0.5070 0.3530 0.2138 0.054 Uiso calc R 1 H
C2 0.48204(9) 0.21708(12) 0.28625(8) 0.0487(3) Uani d . 1 C
H2 0.5485 0.1965 0.2926 0.058 Uiso calc R 1 H
C3 0.40830(9) 0.15332(11) 0.32447(7) 0.0424(3) Uani d . 1 C
C4 0.30962(9) 0.18459(12) 0.31520(8) 0.0489(3) Uani d . 1 C
H4 0.2598 0.1425 0.3409 0.059 Uiso calc R 1 H
C5 0.28576(9) 0.27863(12) 0.26760(8) 0.0497(3) Uani d . 1 C
H5 0.2192 0.2991 0.2617 0.060 Uiso calc R 1 H
C6 0.35787(9) 0.34405(10) 0.22805(7) 0.0401(3) Uani d . 1 C
C7 0.33350(9) 0.44287(11) 0.17658(7) 0.0429(3) Uani d . 1 C
H7 0.3866 0.4838 0.1545 0.051 Uiso calc R 1 H
C8 0.24320(10) 0.47962(12) 0.15846(8) 0.0504(3) Uani d . 1 C
H8 0.1891 0.4399 0.1800 0.060 Uiso calc R 1 H
C9 0.22370(9) 0.58009(11) 0.10598(8) 0.0425(3) Uani d . 1 C
C10 0.11971(8) 0.60669(10) 0.08370(7) 0.0388(3) Uani d . 1 C
C11 0.03902(9) 0.54121(11) 0.11133(7) 0.0433(3) Uani d . 1 C
H11 0.0505 0.4792 0.1461 0.052 Uiso calc R 1 H
C12 -0.05700(9) 0.56614(11) 0.08838(8) 0.0460(3) Uani d . 1 C
H12 -0.1095 0.5214 0.1077 0.055 Uiso calc R 1 H
C13 -0.07549(9) 0.65788(10) 0.03645(7) 0.0409(3) Uani d . 1 C
C14 0.00312(9) 0.72515(11) 0.00864(8) 0.0431(3) Uani d . 1 C
H14 -0.0089 0.7875 -0.0257 0.052 Uiso calc R 1 H
C15 0.09898(9) 0.69932(11) 0.03210(8) 0.0441(3) Uani d . 1 C
H15 0.1512 0.7448 0.0131 0.053 Uiso calc R 1 H
C16 0.36787(13) -0.00137(14) 0.41476(11) 0.0679(4) Uani d . 1 C
H16A 0.4007 -0.0594 0.4467 0.102 Uiso calc R 1 H
H16B 0.3219 -0.0383 0.3786 0.102 Uiso calc R 1 H
H16C 0.3325 0.0511 0.4494 0.102 Uiso calc R 1 H

loop_
_atom_site_aniso_label
_atom_site_aniso_U_11
_atom_site_aniso_U_22
_atom_site_aniso_U_33
_atom_site_aniso_U_12
_atom_site_aniso_U_13
_atom_site_aniso_U_23
O1 0.0375(5) 0.0584(6) 0.0726(7) -0.0033(4) 0.0021(4) 0.0202(5)
O2 0.0498(5) 0.0525(6) 0.0734(7) 0.0106(4) 0.0037(5) 0.0184(5)
O3 0.0342(5) 0.0622(6) 0.0722(7) 0.0043(4) -0.0006(4) 0.0204(5)
C1 0.0333(6) 0.0489(7) 0.0522(7) -0.0028(5) -0.0011(5) 0.0034(5)
C2 0.0319(6) 0.0539(8) 0.0604(8) 0.0037(5) -0.0028(5) 0.0047(6)
C3 0.0420(6) 0.0411(6) 0.0440(6) 0.0049(5) -0.0015(5) -0.0001(5)
C4 0.0378(6) 0.0530(8) 0.0560(7) -0.0002(5) 0.0055(5) 0.0094(6)
C5 0.0324(6) 0.0571(8) 0.0595(8) 0.0049(5) 0.0000(5) 0.0097(6)
C6 0.0356(6) 0.0429(6) 0.0419(6) 0.0009(5) -0.0030(5) -0.0017(5)
C7 0.0370(6) 0.0447(7) 0.0470(6) -0.0012(5) -0.0013(5) 0.0016(5)
C8 0.0375(6) 0.0548(8) 0.0589(7) -0.0006(5) -0.0010(6) 0.0156(6)
C9 0.0372(6) 0.0436(7) 0.0467(6) 0.0005(5) 0.0014(5) 0.0041(5)
C10 0.0357(6) 0.0387(6) 0.0421(6) 0.0020(5) 0.0016(5) 0.0019(5)
C11 0.0408(6) 0.0423(6) 0.0469(6) 0.0023(5) 0.0030(5) 0.0106(5)
C12 0.0360(6) 0.0470(7) 0.0550(7) -0.0019(5) 0.0059(5) 0.0100(5)
C13 0.0341(6) 0.0442(6) 0.0444(6) 0.0048(5) 0.0027(5) 0.0006(5)
C14 0.0406(6) 0.0405(6) 0.0481(6) 0.0043(5) 0.0031(5) 0.0089(5)
C15 0.0369(6) 0.0419(6) 0.0535(7) -0.0021(5) 0.0038(5) 0.0094(5)
C16 0.0672(10) 0.0531(8) 0.0835(11) 0.0098(7) 0.0132(8) 0.0220(8)

loop_
_atom_type_symbol
_atom_type_description
_atom_type_scat_dispersion_real
_atom_type_scat_dispersion_imag
_atom_type_scat_source
C C 0.0033 0.0016 'International Tables Vol C Tables 4.2.6.8 and 6.1.1.4'
H H 0.0000 0.0000 'International Tables Vol C Tables 4.2.6.8 and 6.1.1.4'
O O 0.0106 0.0060 'International Tables Vol C Tables 4.2.6.8 and 6.1.1.4'

loop_
_geom_angle_atom_site_label_1
_geom_angle_atom_site_label_2
_geom_angle_atom_site_label_3
_geom_angle
C3 O2 C16 118.32(11)
C13 O3 H3 109.5
C2 C1 C6 121.56(12)
C2 C1 H1 119.2
C6 C1 H1 119.2
C1 C2 C3 120.00(11)
C1 C2 H2 120.0
C3 C2 H2 120.0
O2 C3 C4 124.08(12)
O2 C3 C2 116.13(11)
C4 C3 C2 119.79(12)
C5 C4 C3 119.43(12)
C5 C4 H4 120.3
C3 C4 H4 120.3
C4 C5 C6 122.24(12)
C4 C5 H5 118.9
C6 C5 H5 118.9
C5 C6 C1 116.98(11)
C5 C6 C7 122.78(11)
C1 C6 C7 120.24(11)
C8 C7 C6 126.11(12)
C8 C7 H7 116.9
C6 C7 H7 116.9
C7 C8 C9 123.40(12)
C7 C8 H8 118.3
C9 C8 H8 118.3
O1 C9 C8 119.62(11)
O1 C9 C10 121.72(11)
C8 C9 C10 118.65(11)
C15 C10 C11 117.27(11)
C15 C10 C9 120.04(11)
C11 C10 C9 122.68(11)
C12 C11 C10 121.62(11)
C12 C11 H11 119.2
C10 C11 H11 119.2
C11 C12 C13 119.97(11)
C11 C12 H12 120.0
C13 C12 H12 120.0
O3 C13 C12 117.55(11)
O3 C13 C14 122.77(11)
C12 C13 C14 119.67(11)
C15 C14 C13 119.80(11)
C15 C14 H14 120.1
C13 C14 H14 120.1
C14 C15 C10 121.65(11)
C14 C15 H15 119.2
C10 C15 H15 119.2
O2 C16 H16A 109.5
O2 C16 H16B 109.5
H16A C16 H16B 109.5
O2 C16 H16C 109.5
H16A C16 H16C 109.5
H16B C16 H16C 109.5

loop_
_geom_bond_atom_site_label_1
_geom_bond_atom_site_label_2
_geom_bond_distance
O1 C9 1.2311(15)
O2 C3 1.3624(15)
O2 C16 1.4199(18)
O3 C13 1.3511(14)
O3 H3 0.82
C1 C2 1.3750(18)
C1 C6 1.3959(16)
C1 H1 0.93
C2 C3 1.3863(18)
C2 H2 0.93
C3 C4 1.3822(17)
C4 C5 1.3773(19)
C4 H4 0.93
C5 C6 1.3913(17)
C5 H5 0.93
C6 C7 1.4592(17)
C7 C8 1.3194(18)
C7 H7 0.93
C8 C9 1.4707(18)
C8 H8 0.93
C9 C10 1.4772(16)
C10 C15 1.3952(17)
C10 C11 1.3974(16)
C11 C12 1.3753(17)
C11 H11 0.93
C12 C13 1.3850(17)
C12 H12 0.93
C13 C14 1.3882(17)
C14 C15 1.3779(17)
C14 H14 0.93
C15 H15 0.93
C16 H16A 0.96
C16 H16B 0.96
C16 H16C 0.96

loop_
_geom_hbond_atom_site_label_D
_geom_hbond_atom_site_label_H
_geom_hbond_atom_site_label_A
_geom_hbond_site_symmetry_A
_geom_hbond_distance_DH
_geom_hbond_distance_HA
_geom_hbond_distance_DA
_geom_hbond_angle_DHA
O3 H3 O1 4_465 0.82 1.88 2.688(2) 169
C1 H1 O2 3_655 0.93 2.86 3.674(2) 147
C4 H4 O3 3_545 0.93 2.72 3.393(2) 130
C7 H7 O1 1_555 0.93 2.50 2.808(2) 100
C7 H7 O2 3_655 0.93 2.53 3.425(2) 162
C14 H14 O1 4_465 0.93 2.93 3.547(2) 125
C14 H14 O2 2_564 0.93 2.63 3.455(2) 149
C15 H15 O1 1_555 0.93 2.54 2.828(2) 99
C15 H15 O3 4_565 0.93 2.60 3.490(2) 162
C16 H16A O1 7_566 0.96 2.82 3.344(2) 116
C16 H16C O3 3_545 0.96 2.68 3.548(2) 151

loop_
_geom_torsion_atom_site_label_1
_geom_torsion_atom_site_label_2
_geom_torsion_atom_site_label_3
_geom_torsion_atom_site_label_4
_geom_torsion
C6 C1 C2 C3 -0.1(2)
C16 O2 C3 C4 -4.7(2)
C16 O2 C3 C2 175.46(14)
C1 C2 C3 O2 179.61(12)
C1 C2 C3 C4 -0.3(2)
O2 C3 C4 C5 -179.54(13)
C2 C3 C4 C5 0.3(2)
C3 C4 C5 C6 0.0(2)
C4 C5 C6 C1 -0.4(2)
C4 C5 C6 C7 179.13(12)
C2 C1 C6 C5 0.48(19)
C2 C1 C6 C7 -179.09(12)
C5 C6 C7 C8 -2.8(2)
C1 C6 C7 C8 176.71(13)
C6 C7 C8 C9 -179.96(12)
C7 C8 C9 O1 -5.4(2)
C7 C8 C9 C10 174.34(13)
O1 C9 C10 C15 1.6(2)
C8 C9 C10 C15 -178.10(12)
O1 C9 C10 C11 -179.40(13)
C8 C9 C10 C11 0.88(19)
C15 C10 C11 C12 0.42(19)
C9 C10 C11 C12 -178.59(12)
C10 C11 C12 C13 0.2(2)
C11 C12 C13 O3 178.32(12)
C11 C12 C13 C14 -0.8(2)
O3 C13 C14 C15 -178.30(12)
C12 C13 C14 C15 0.8(2)
C13 C14 C15 C10 -0.1(2)
C11 C10 C15 C14 -0.45(19)
C9 C10 C15 C14 178.59(12)

loop_
_cod_related_entry_id
_cod_related_entry_database
_cod_related_entry_code
1 ChemSpider 5653390
